data_2209767
loop_
_publ_author_name
'Gonz\'alez, Miguel A.'
'Gil-Gimeno, Maria J.'
'Blake, Alexander J.'

_publ_section_title
;
 Determination of the absolute configuration of ({-})-abietic acid
 <i>via</i> its
 (4<i>R</i>,5<i>R</i>,9<i>R</i>,10<i>R</i>)-7,13-abietadien-18-yl
 <i>p</i>-bromobenzoate derivative
;
_journal_coeditor_code BT2137
_journal_issue 8
_journal_name_full 'Acta Crystallographica Section E'
_journal_page_first o3346
_journal_page_last o3347
_journal_paper_doi 10.1107/S1600536806026705
_journal_volume 62
_journal_year 2006
_chemical_formula_iupac 'C27 H35 Br O2'
_chemical_formula_moiety 'C27 H35 Br O2'
_chemical_formula_sum 'C27 H35 Br O2'
_chemical_formula_weight 471.46
_chemical_name_systematic
;
(4R,5R,9R,10R)-7,13-abietadien-18-yl p-bromobenzoate
;
_space_group_IT_number 4
_symmetry_cell_setting monoclinic
_symmetry_space_group_name_Hall 'P 2yb'
_symmetry_space_group_name_H-M 'P 1 21 1'
_atom_sites_solution_hydrogens geom
_atom_sites_solution_primary direct
_audit_creation_method 'enCIFer editing of SHELXL97 CIF output'
_cell_angle_alpha 90.00
_cell_angle_beta 97.850(2)
_cell_angle_gamma 90.00
_cell_formula_units_Z 2
_cell_length_a 9.4486(13)
_cell_length_b 6.0103(9)
_cell_length_c 20.616(3)
_cell_measurement_reflns_used 5191
_cell_measurement_temperature 150(2)
_cell_measurement_theta_max 27.5
_cell_measurement_theta_min 2.3
_cell_volume 1159.8(3)
_computing_cell_refinement 'SAINT (Bruker, 2001)'
_computing_data_collection 'SMART (Bruker, 2001)'
_computing_data_reduction 'SAINT and SHELXTL (Bruker, 2001)'
_computing_molecular_graphics 'MERCURY (Macrae <i>et al.</i>, 2006)'
_computing_publication_material 'enCIFer (Allen <i>et al.</i>,  2004) and PLATON (Spek, 2003)'
_computing_structure_refinement 'SHELXL97 (Sheldrick, 1997)'
_computing_structure_solution 'SHELXS97 (Sheldrick, 1997)'
_diffrn_ambient_temperature 150(2)
_diffrn_measured_fraction_theta_full 0.998
_diffrn_measured_fraction_theta_max 0.996
_diffrn_measurement_device_type 'Bruker SMART APEX CCD area-detector'
_diffrn_measurement_method \w
_diffrn_radiation_monochromator graphite
_diffrn_radiation_source 'sealed tube'
_diffrn_radiation_type MoK\a
_diffrn_radiation_wavelength 0.71073
_diffrn_reflns_av_R_equivalents 0.014
_diffrn_reflns_av_sigmaI/netI 0.024
_diffrn_reflns_limit_h_max 12
_diffrn_reflns_limit_h_min -12
_diffrn_reflns_limit_k_max 7
_diffrn_reflns_limit_k_min -7
_diffrn_reflns_limit_l_max 26
_diffrn_reflns_limit_l_min -26
_diffrn_reflns_number 10620
_diffrn_reflns_theta_full 27.50
_diffrn_reflns_theta_max 27.53
_diffrn_reflns_theta_min 1.99
_diffrn_standards_decay_% 0
_diffrn_standards_number 0
_exptl_absorpt_coefficient_mu 1.793
_exptl_absorpt_correction_T_max 1.000
_exptl_absorpt_correction_T_min 0.719
_exptl_absorpt_correction_type multi-scan
_exptl_absorpt_process_details '(SADABS; Bruker, 2001)'
_exptl_crystal_colour colourless
_exptl_crystal_density_diffrn 1.350
_exptl_crystal_density_method 'not measured'
_exptl_crystal_description lath
_exptl_crystal_F_000 496
_exptl_crystal_size_max 1.00
_exptl_crystal_size_mid 0.23
_exptl_crystal_size_min 0.05
_refine_diff_density_max 0.46
_refine_diff_density_min -0.20
_refine_ls_abs_structure_details 'Flack (1983), 2312 Friedel pairs'
_refine_ls_abs_structure_Flack 0.000(6)
_refine_ls_extinction_method none
_refine_ls_goodness_of_fit_ref 1.03
_refine_ls_hydrogen_treatment constr
_refine_ls_matrix_type full
_refine_ls_number_parameters 272
_refine_ls_number_reflns 5228
_refine_ls_number_restraints 1
_refine_ls_restrained_S_all 1.03
_refine_ls_R_factor_all 0.0337
_refine_ls_R_factor_gt 0.0317
_refine_ls_shift/su_max 0.002
_refine_ls_shift/su_mean 0.000
_refine_ls_structure_factor_coef Fsqd
_refine_ls_weighting_details 'calc w=1/[\s^2^(Fo^2^)+(0.06P)^2^+0.099P] where P=(Fo^2^+2Fc^2^)/3'
_refine_ls_weighting_scheme calc
_refine_ls_wR_factor_gt 0.0818
_refine_ls_wR_factor_ref 0.0833
_reflns_number_gt 4748
_reflns_number_total 5227
_reflns_threshold_expression I>2\s(I)
_cod_data_source_file bt2137.cif
_cod_data_source_block 3
_cod_original_cell_volume 1159.8(5)
_cod_original_sg_symbol_H-M 'P 21'
_cod_database_code 2209767
_cod_database_fobs_code 2209767

loop_
_symmetry_equiv_pos_as_xyz
'x, y, z'
'-x, y+1/2, -z'

loop_
_atom_site_type_symbol
_atom_site_label
_atom_site_fract_x
_atom_site_fract_y
_atom_site_fract_z
_atom_site_U_iso_or_equiv
_atom_site_adp_type
_atom_site_calc_flag
_atom_site_refinement_flags
_atom_site_occupancy
C C1 0.7758(2) 0.5986(3) 0.70803(9) 0.0230(4) Uani d . 1
H H1A 0.8577 0.7028 0.7118 0.028 Uiso calc R 1
H H1B 0.8027 0.4640 0.6849 0.028 Uiso calc R 1
C C2 0.6475(2) 0.7078(4) 0.66753(10) 0.0268(4) Uani d . 1
H H2A 0.6225 0.8463 0.6894 0.032 Uiso calc R 1
H H2B 0.6721 0.7476 0.6238 0.032 Uiso calc R 1
C C3 0.52050(18) 0.5509(4) 0.65982(8) 0.0250(3) Uani d . 1
H H3A 0.5455 0.4152 0.6367 0.030 Uiso calc R 1
H H3B 0.4393 0.6236 0.6324 0.030 Uiso calc R 1
C C4 0.47333(19) 0.4835(3) 0.72596(9) 0.0205(4) Uani d . 1
C C5 0.60545(18) 0.3952(3) 0.77285(9) 0.0177(3) Uani d . 1
H H5 0.6284 0.2477 0.7544 0.021 Uiso calc R 1
C C6 0.5712(2) 0.3446(3) 0.84198(10) 0.0239(4) Uani d . 1
H H6A 0.5329 0.4806 0.8604 0.029 Uiso calc R 1
H H6B 0.4961 0.2287 0.8393 0.029 Uiso calc R 1
C C7 0.6989(2) 0.2669(3) 0.88694(9) 0.0221(4) Uani d . 1
H H7 0.6839 0.2069 0.9281 0.026 Uiso calc R 1
C C8 0.8331(2) 0.2761(3) 0.87305(9) 0.0196(3) Uani d . 1
C C9 0.86650(19) 0.3725(3) 0.80855(9) 0.0199(3) Uani d . 1
H H9 0.8679 0.2444 0.7777 0.024 Uiso calc R 1
C C10 0.74689(17) 0.5323(3) 0.77738(8) 0.0188(3) Uani d . 1
C C11 1.0176(2) 0.4700(4) 0.81837(11) 0.0288(4) Uani d . 1
H H11A 1.0416 0.5255 0.7760 0.035 Uiso calc R 1
H H11B 1.0217 0.5973 0.8491 0.035 Uiso calc R 1
C C12 1.1264(2) 0.2945(4) 0.84560(10) 0.0288(4) Uani d . 1
H H12A 1.1322 0.1784 0.8120 0.035 Uiso calc R 1
H H12B 1.2217 0.3647 0.8553 0.035 Uiso calc R 1
C C13 1.0882(2) 0.1874(3) 0.90685(9) 0.0227(4) Uani d . 1
C C14 0.9521(2) 0.1872(3) 0.91838(9) 0.0227(4) Uani d . 1
H H14 0.9316 0.1254 0.9585 0.027 Uiso calc R 1
C C15 1.20597(19) 0.0799(4) 0.95372(10) 0.0259(4) Uani d . 1
H H15 1.1605 0.0070 0.9893 0.031 Uiso calc R 1
C C16 1.2835(2) -0.1008(4) 0.92007(13) 0.0371(5) Uani d . 1
H H16A 1.2139 -0.2093 0.8996 0.056 Uiso calc R 1
H H16B 1.3527 -0.1759 0.9526 0.056 Uiso calc R 1
H H16C 1.3336 -0.0329 0.8865 0.056 Uiso calc R 1
C C17 1.3143(2) 0.2489(4) 0.98595(11) 0.0337(5) Uani d . 1
H H17A 1.2644 0.3647 1.0075 0.051 Uiso calc R 1
H H17B 1.3649 0.3169 0.9525 0.051 Uiso calc R 1
H H17C 1.3832 0.1736 1.0185 0.051 Uiso calc R 1
C C18 0.3706(2) 0.2860(3) 0.71352(10) 0.0234(4) Uani d . 1
H H18A 0.4179 0.1615 0.6935 0.028 Uiso calc R 1
H H18B 0.3420 0.2335 0.7553 0.028 Uiso calc R 1
O O18 0.24591(14) 0.3588(2) 0.66971(7) 0.0256(3) Uani d . 1
C C19 0.3944(2) 0.6775(3) 0.75381(11) 0.0261(4) Uani d . 1
H H19A 0.3131 0.7225 0.7218 0.039 Uiso calc R 1
H H19B 0.4598 0.8035 0.7631 0.039 Uiso calc R 1
H H19C 0.3598 0.6301 0.7943 0.039 Uiso calc R 1
C C20 0.7460(2) 0.7436(3) 0.81934(10) 0.0259(4) Uani d . 1
H H20A 0.6704 0.8439 0.7995 0.039 Uiso calc R 1
H H20B 0.8387 0.8185 0.8216 0.039 Uiso calc R 1
H H20C 0.7284 0.7031 0.8636 0.039 Uiso calc R 1
C C21 0.1398(2) 0.2115(3) 0.65849(10) 0.0246(4) Uani d . 1
O O21 0.14134(15) 0.0288(3) 0.68284(8) 0.0385(4) Uani d . 1
C C22 0.0180(2) 0.2991(3) 0.61184(9) 0.0220(4) Uani d . 1
C C23 -0.0990(2) 0.1611(3) 0.59470(10) 0.0255(4) Uani d . 1
H H23 -0.1002 0.0166 0.6133 0.031 Uiso calc R 1
C C24 -0.2142(2) 0.2321(4) 0.55064(10) 0.0276(4) Uani d . 1
H H24 -0.2941 0.1376 0.5386 0.033 Uiso calc R 1
C C25 -0.2101(2) 0.4440(4) 0.52463(10) 0.0263(4) Uani d . 1
C C26 -0.0954(2) 0.5843(3) 0.54091(9) 0.0265(4) Uani d . 1
H H26 -0.0952 0.7286 0.5221 0.032 Uiso calc R 1
C C27 0.0201(2) 0.5127(3) 0.58516(9) 0.0248(4) Uani d . 1
H H27 0.0995 0.6081 0.5971 0.030 Uiso calc R 1
Br Br1 -0.36707(2) 0.54783(5) 0.464907(10) 0.04009(8) Uani d . 1

loop_
_atom_site_aniso_label
_atom_site_aniso_U_11
_atom_site_aniso_U_22
_atom_site_aniso_U_33
_atom_site_aniso_U_12
_atom_site_aniso_U_13
_atom_site_aniso_U_23
C1 0.0211(8) 0.0269(10) 0.0211(8) -0.0013(7) 0.0028(7) 0.0052(7)
C2 0.0262(10) 0.0283(10) 0.0253(10) -0.0014(8) 0.0018(8) 0.0073(8)
C3 0.0241(8) 0.0279(8) 0.0217(8) 0.0010(9) -0.0009(6) 0.0039(9)
C4 0.0176(8) 0.0192(8) 0.0240(9) 0.0012(6) -0.0004(7) 0.0011(6)
C5 0.0168(8) 0.0152(7) 0.0209(8) 0.0004(6) 0.0013(6) 0.0014(6)
C6 0.0185(9) 0.0307(10) 0.0233(9) 0.0006(7) 0.0050(7) 0.0038(8)
C7 0.0231(9) 0.0238(9) 0.0195(9) 0.0002(7) 0.0036(7) 0.0019(7)
C8 0.0212(8) 0.0170(8) 0.0199(9) -0.0020(6) 0.0008(7) -0.0004(6)
C9 0.0181(8) 0.0201(8) 0.0213(8) -0.0020(6) 0.0017(7) 0.0008(7)
C10 0.0184(7) 0.0174(8) 0.0204(7) -0.0018(8) 0.0017(6) -0.0022(8)
C11 0.0207(9) 0.0342(10) 0.0306(10) -0.0057(7) 0.0006(8) 0.0091(8)
C12 0.0190(9) 0.0403(11) 0.0270(10) -0.0013(8) 0.0026(8) 0.0066(9)
C13 0.0223(9) 0.0230(9) 0.0221(9) -0.0004(7) 0.0005(7) 0.0006(7)
C14 0.0236(9) 0.0236(9) 0.0200(9) -0.0021(7) -0.0001(7) 0.0016(7)
C15 0.0198(8) 0.0285(10) 0.0281(9) -0.0002(8) -0.0012(7) 0.0031(8)
C16 0.0307(11) 0.0303(11) 0.0476(14) 0.0036(9) -0.0038(10) -0.0044(10)
C17 0.0292(11) 0.0371(12) 0.0319(11) -0.0008(9) -0.0065(9) -0.0057(9)
C18 0.0174(8) 0.0216(9) 0.0298(10) -0.0001(7) -0.0017(7) 0.0020(7)
O18 0.0196(6) 0.0230(7) 0.0322(7) -0.0001(5) -0.0034(5) 0.0047(6)
C19 0.0250(10) 0.0192(9) 0.0340(10) 0.0054(7) 0.0038(8) 0.0005(8)
C20 0.0288(10) 0.0188(9) 0.0289(10) -0.0020(7) -0.0003(8) -0.0026(7)
C21 0.0195(9) 0.0245(9) 0.0294(10) 0.0020(7) 0.0017(7) 0.0010(8)
O21 0.0291(7) 0.0274(8) 0.0551(9) -0.0025(7) -0.0089(6) 0.0129(8)
C22 0.0192(9) 0.0232(9) 0.0235(9) 0.0014(7) 0.0027(7) -0.0015(7)
C23 0.0225(10) 0.0235(9) 0.0301(10) 0.0000(7) 0.0021(8) -0.0004(8)
C24 0.0211(9) 0.0297(10) 0.0314(10) -0.0022(7) 0.0015(8) -0.0035(8)
C25 0.0215(9) 0.0341(10) 0.0221(9) 0.0066(8) -0.0014(7) -0.0011(8)
C26 0.0305(9) 0.0239(11) 0.0249(9) 0.0009(8) 0.0033(7) 0.0015(7)
C27 0.0228(8) 0.0246(11) 0.0267(9) -0.0015(7) 0.0029(7) -0.0010(7)
Br1 0.02918(11) 0.05146(14) 0.03593(12) 0.00617(11) -0.00879(8) 0.00602(11)

loop_
_atom_type_symbol
_atom_type_description
_atom_type_scat_dispersion_real
_atom_type_scat_dispersion_imag
_atom_type_scat_source
C C 0.0033 0.0016 'International Tables Vol C Tables 4.2.6.8 and 6.1.1.4'
H H 0.0000 0.0000 'International Tables Vol C Tables 4.2.6.8 and 6.1.1.4'
O O 0.0106 0.0060 'International Tables Vol C Tables 4.2.6.8 and 6.1.1.4'
Br Br -0.2901 2.4595 'International Tables Vol C Tables 4.2.6.8 and 6.1.1.4'

loop_
_geom_angle_atom_site_label_1
_geom_angle_atom_site_label_2
_geom_angle_atom_site_label_3
_geom_angle
C2 C1 C10 112.97(15)
C2 C1 H1A 109.0
C10 C1 H1A 109.0
C2 C1 H1B 109.0
C10 C1 H1B 109.0
H1A C1 H1B 107.8
C3 C2 C1 110.38(16)
C3 C2 H2A 109.6
C1 C2 H2A 109.6
C3 C2 H2B 109.6
C1 C2 H2B 109.6
H2A C2 H2B 108.1
C2 C3 C4 112.95(15)
C2 C3 H3A 109.0
C4 C3 H3A 109.0
C2 C3 H3B 109.0
C4 C3 H3B 109.0
H3A C3 H3B 107.8
C18 C4 C19 108.75(15)
C18 C4 C3 107.93(16)
C19 C4 C3 110.11(16)
C18 C4 C5 105.93(14)
C19 C4 C5 114.44(16)
C3 C4 C5 109.41(14)
C6 C5 C10 109.65(14)
C6 C5 C4 112.93(14)
C10 C5 C4 117.53(14)
C6 C5 H5 105.2
C10 C5 H5 105.2
C4 C5 H5 105.2
C7 C6 C5 112.56(15)
C7 C6 H6A 109.1
C5 C6 H6A 109.1
C7 C6 H6B 109.1
C5 C6 H6B 109.1
H6A C6 H6B 107.8
C8 C7 C6 124.27(17)
C8 C7 H7 117.9
C6 C7 H7 117.9
C7 C8 C14 121.10(17)
C7 C8 C9 121.21(16)
C14 C8 C9 117.66(16)
C8 C9 C11 109.33(16)
C8 C9 C10 111.74(14)
C11 C9 C10 115.50(16)
C8 C9 H9 106.6
C11 C9 H9 106.6
C10 C9 H9 106.6
C20 C10 C1 108.86(16)
C20 C10 C9 109.72(14)
C1 C10 C9 109.36(13)
C20 C10 C5 113.53(14)
C1 C10 C5 109.82(14)
C9 C10 C5 105.46(15)
C12 C11 C9 110.69(17)
C12 C11 H11A 109.5
C9 C11 H11A 109.5
C12 C11 H11B 109.5
C9 C11 H11B 109.5
H11A C11 H11B 108.1
C13 C12 C11 112.18(16)
C13 C12 H12A 109.2
C11 C12 H12A 109.2
C13 C12 H12B 109.2
C11 C12 H12B 109.2
H12A C12 H12B 107.9
C14 C13 C12 119.74(17)
C14 C13 C15 121.73(17)
C12 C13 C15 118.53(16)
C13 C14 C8 124.03(17)
C13 C14 H14 118.0
C8 C14 H14 118.0
C13 C15 C16 111.68(17)
C13 C15 C17 112.56(18)
C16 C15 C17 109.60(17)
C13 C15 H15 107.6
C16 C15 H15 107.6
C17 C15 H15 107.6
C15 C16 H16A 109.5
C15 C16 H16B 109.5
H16A C16 H16B 109.5
C15 C16 H16C 109.5
H16A C16 H16C 109.5
H16B C16 H16C 109.5
C15 C17 H17A 109.5
C15 C17 H17B 109.5
H17A C17 H17B 109.5
C15 C17 H17C 109.5
H17A C17 H17C 109.5
H17B C17 H17C 109.5
O18 C18 C4 108.20(15)
O18 C18 H18A 110.1
C4 C18 H18A 110.1
O18 C18 H18B 110.1
C4 C18 H18B 110.1
H18A C18 H18B 108.4
C21 O18 C18 115.79(14)
C4 C19 H19A 109.5
C4 C19 H19B 109.5
H19A C19 H19B 109.5
C4 C19 H19C 109.5
H19A C19 H19C 109.5
H19B C19 H19C 109.5
C10 C20 H20A 109.5
C10 C20 H20B 109.5
H20A C20 H20B 109.5
C10 C20 H20C 109.5
H20A C20 H20C 109.5
H20B C20 H20C 109.5
O21 C21 O18 124.46(18)
O21 C21 C22 123.63(19)
O18 C21 C22 111.91(16)
C23 C22 C27 120.12(18)
C23 C22 C21 118.07(17)
C27 C22 C21 121.81(17)
C24 C23 C22 120.62(19)
C24 C23 H23 119.7
C22 C23 H23 119.7
C25 C24 C23 118.41(19)
C25 C24 H24 120.8
C23 C24 H24 120.8
C26 C25 C24 122.10(19)
C26 C25 Br1 118.39(17)
C24 C25 Br1 119.50(16)
C25 C26 C27 119.39(19)
C25 C26 H26 120.3
C27 C26 H26 120.3
C26 C27 C22 119.35(18)
C26 C27 H27 120.3
C22 C27 H27 120.3

loop_
_geom_bond_atom_site_label_1
_geom_bond_atom_site_label_2
_geom_bond_distance
C1 C2 1.524(3)
C1 C10 1.544(2)
C1 H1A 0.9900
C1 H1B 0.9900
C2 C3 1.518(3)
C2 H2A 0.9900
C2 H2B 0.9900
C3 C4 1.545(3)
C3 H3A 0.9900
C3 H3B 0.9900
C4 C18 1.533(2)
C4 C19 1.537(3)
C4 C5 1.564(2)
C5 C6 1.535(3)
C5 C10 1.562(2)
C5 H5 1.0000
C6 C7 1.492(3)
C6 H6A 0.9900
C6 H6B 0.9900
C7 C8 1.339(3)
C7 H7 0.9500
C8 C14 1.462(3)
C8 C9 1.522(2)
C9 C11 1.531(3)
C9 C10 1.554(3)
C9 H9 1.0000
C10 C20 1.537(3)
C11 C12 1.525(3)
C11 H11A 0.9900
C11 H11B 0.9900
C12 C13 1.505(3)
C12 H12A 0.9900
C12 H12B 0.9900
C13 C14 1.339(3)
C13 C15 1.516(3)
C14 H14 0.9500
C15 C16 1.528(3)
C15 C17 1.529(3)
C15 H15 1.0000
C16 H16A 0.9800
C16 H16B 0.9800
C16 H16C 0.9800
C17 H17A 0.9800
C17 H17B 0.9800
C17 H17C 0.9800
C18 O18 1.451(2)
C18 H18A 0.9900
C18 H18B 0.9900
O18 C21 1.334(2)
C19 H19A 0.9800
C19 H19B 0.9800
C19 H19C 0.9800
C20 H20A 0.9800
C20 H20B 0.9800
C20 H20C 0.9800
C21 O21 1.207(3)
C21 C22 1.491(3)
C22 C23 1.389(3)
C22 C27 1.398(3)
C23 C24 1.386(3)
C23 H23 0.9500
C24 C25 1.385(3)
C24 H24 0.9500
C25 C26 1.378(3)
C25 Br1 1.899(2)
C26 C27 1.391(3)
C26 H26 0.9500
C27 H27 0.9500

loop_
_geom_torsion_atom_site_label_1
_geom_torsion_atom_site_label_2
_geom_torsion_atom_site_label_3
_geom_torsion_atom_site_label_4
_geom_torsion
C10 C1 C2 C3 -59.6(2)
C1 C2 C3 C4 60.2(2)
C2 C3 C4 C18 -166.66(17)
C2 C3 C4 C19 74.8(2)
C2 C3 C4 C5 -51.8(2)
C18 C4 C5 C6 -69.23(19)
C19 C4 C5 C6 50.6(2)
C3 C4 C5 C6 174.66(16)
C18 C4 C5 C10 161.55(15)
C19 C4 C5 C10 -78.7(2)
C3 C4 C5 C10 45.4(2)
C10 C5 C6 C7 -45.1(2)
C4 C5 C6 C7 -178.29(16)
C5 C6 C7 C8 11.0(3)
C6 C7 C8 C14 -177.14(18)
C6 C7 C8 C9 0.8(3)
C7 C8 C9 C11 151.55(18)
C14 C8 C9 C11 -30.5(2)
C7 C8 C9 C10 22.4(2)
C14 C8 C9 C10 -159.59(16)
C2 C1 C10 C20 -74.10(19)
C2 C1 C10 C9 166.03(15)
C2 C1 C10 C5 50.8(2)
C8 C9 C10 C20 68.53(19)
C11 C9 C10 C20 -57.3(2)
C8 C9 C10 C1 -172.14(15)
C11 C9 C10 C1 62.1(2)
C8 C9 C10 C5 -54.10(18)
C11 C9 C10 C5 -179.90(16)
C6 C5 C10 C20 -53.7(2)
C4 C5 C10 C20 77.1(2)
C6 C5 C10 C1 -175.81(15)
C4 C5 C10 C1 -45.1(2)
C6 C5 C10 C9 66.46(17)
C4 C5 C10 C9 -162.79(15)
C8 C9 C11 C12 56.1(2)
C10 C9 C11 C12 -176.82(16)
C9 C11 C12 C13 -53.7(2)
C11 C12 C13 C14 23.7(3)
C11 C12 C13 C15 -156.97(18)
C12 C13 C14 C8 3.2(3)
C15 C13 C14 C8 -176.09(17)
C7 C8 C14 C13 178.65(19)
C9 C8 C14 C13 0.7(3)
C14 C13 C15 C16 121.8(2)
C12 C13 C15 C16 -57.5(2)
C14 C13 C15 C17 -114.4(2)
C12 C13 C15 C17 66.3(2)
C19 C4 C18 O18 56.9(2)
C3 C4 C18 O18 -62.52(19)
C5 C4 C18 O18 -179.63(15)
C4 C18 O18 C21 -174.24(16)
C18 O18 C21 O21 1.2(3)
C18 O18 C21 C22 -178.70(16)
O21 C21 C22 C23 -1.1(3)
O18 C21 C22 C23 178.76(17)
O21 C21 C22 C27 179.4(2)
O18 C21 C22 C27 -0.7(3)
C27 C22 C23 C24 0.6(3)
C21 C22 C23 C24 -178.84(18)
C22 C23 C24 C25 -0.5(3)
C23 C24 C25 C26 0.4(3)
C23 C24 C25 Br1 -179.28(15)
C24 C25 C26 C27 -0.4(3)
Br1 C25 C26 C27 179.25(14)
C25 C26 C27 C22 0.5(3)
C23 C22 C27 C26 -0.6(3)
C21 C22 C27 C26 178.79(17)

loop_
_cod_related_entry_id
_cod_related_entry_database
_cod_related_entry_code
1 ChemSpider 21179014
